data_2104039
loop_
_publ_author_name
'Redhammer, G\"unther J.'
'Ohashi, Haruo'
'Roth, Georg'

_publ_section_title
;
 Single-crystal structure refinement of NaTiSi~2~O~6~ clinopyroxene at
 low temperatures (298<<i>T</i><100K)
;
_journal_issue 6
_journal_name_full 'Acta Crystallographica Section B'
_journal_page_first 730
_journal_page_last 746
_journal_paper_doi 10.1107/S0108768103022018
_journal_volume 59
_journal_year 2003
_chemical_formula_moiety 'O6 Na1 Si2 Ti1'
_chemical_formula_sum 'Na O6 Si2 Ti'
_chemical_formula_weight 223.07
_space_group_IT_number 2
_symmetry_cell_setting triclinic
_symmetry_space_group_name_Hall '-P 1'
_symmetry_space_group_name_H-M 'P -1'
_audit_creation_method 'WinGX routine CIF_UPDATE'
_cell_angle_alpha 84.74(2)
_cell_angle_beta 77.70(2)
_cell_angle_gamma 77.74(2)
_cell_formula_units_Z 2
_cell_length_a 5.2989(16)
_cell_length_b 6.5440(19)
_cell_length_c 6.596(2)
_cell_measurement_reflns_used 1869
_cell_measurement_temperature 170.0(10)
_cell_measurement_theta_max 32.28
_cell_measurement_theta_min 2.1
_cell_volume 218.12(12)
_computing_cell_refinement 'STOE X-AREA'
_computing_data_collection 'STOE X-AREA'
_computing_data_reduction 'STOE X-AREA'
_computing_structure_refinement 'shelxl-97 (sheldrick, 1997b)'
_computing_structure_solution 'SHELXS-97 (Sheldrick, 1997a)'
_diffrn_measured_fraction_theta_full 0.914
_diffrn_measured_fraction_theta_max 0.914
_diffrn_measurement_device '2-circle goniometer'
_diffrn_measurement_device_type 'STOE IPDS 2'
_diffrn_measurement_method 'rotation method'
_diffrn_radiation_type mok\a
_diffrn_radiation_wavelength 0.71073
_diffrn_reflns_av_R_equivalents 0.0335
_diffrn_reflns_limit_h_max 6
_diffrn_reflns_limit_h_min -6
_diffrn_reflns_limit_k_max 8
_diffrn_reflns_limit_k_min -7
_diffrn_reflns_limit_l_max 8
_diffrn_reflns_limit_l_min -8
_diffrn_reflns_number 1505
_diffrn_reflns_theta_full 26.35
_diffrn_reflns_theta_max 26.35
_diffrn_reflns_theta_min 4.02
_exptl_absorpt_coefficient_mu 2.559
_exptl_crystal_colour blue
_exptl_crystal_density_diffrn 3.396
_exptl_crystal_density_method 'not measured'
_exptl_crystal_description prismatic
_exptl_crystal_F_000 218
_exptl_crystal_size_max 0.17
_exptl_crystal_size_mid 0.10
_exptl_crystal_size_min 0.08
_refine_diff_density_max 0.412
_refine_diff_density_min -0.349
_refine_ls_extinction_method none
_refine_ls_goodness_of_fit_ref 1.131
_refine_ls_matrix_type full
_refine_ls_number_parameters 48
_refine_ls_number_reflns 810
_refine_ls_number_restraints 8
_refine_ls_restrained_S_all 1.136
_refine_ls_R_factor_gt 0.0269
_refine_ls_shift/su_max 0
_refine_ls_structure_factor_coef Fsqd
_refine_ls_weighting_details 'calc w=1/[\s^2^(Fo^2^)+(0.0114P)^2^+0.3602P] where P=(Fo^2^+2Fc^2^)/3'
_refine_ls_weighting_scheme calc
_refine_ls_wR_factor_ref 0.0519
_reflns_number_gt 678
_reflns_number_total 810
_reflns_threshold_expression >2sigma(I)
_cod_data_source_file ws5001.cif
_cod_data_source_block 170
_cod_original_cell_volume 218.12(11)
_cod_original_sg_symbol_H-M P-1
_cod_original_formula_sum 'Na1 O6 Si2 Ti1'
_cod_database_code 2104039
_cod_database_fobs_code 2104039

loop_
_symmetry_equiv_pos_as_xyz
'x, y, z'
'-x, -y, -z'

loop_
_atom_site_label
_atom_site_fract_x
_atom_site_fract_y
_atom_site_fract_z
_atom_site_U_iso_or_equiv
_atom_site_adp_type
_atom_site_calc_flag
_atom_site_refinement_flags
_atom_site_occupancy
_atom_site_type_symbol
Na1 0.7571(6) 0.8035(4) 0.6993(4) 0.0078(3) Uani d . 1 Na
Ti1 0.2575(2) 0.59798(17) 0.90401(18) 0.00097(13) Uiso d . 1 Ti
Si1 0.7422(3) 0.2997(3) 0.6152(3) 0.0012(3) Uiso d D 1 Si
Si2 1.2404(3) 0.1220(3) 0.7956(3) 0.0008(3) Uiso d D 1 Si
O1 0.8063(7) 0.3934(7) 0.3836(7) 0.0038(8) Uiso d D 1 O
O2 0.6460(6) 0.4643(6) 0.7998(6) 0.0014(7) Uiso d D 1 O
O3 0.5174(7) 0.1545(7) 0.6406(7) 0.0031(7) Uiso d D 1 O
O4 1.0147(7) 0.1390(7) 0.6579(7) 0.0028(8) Uiso d D 1 O
O5 1.1477(7) 0.3062(7) 0.9608(7) 0.0034(7) Uiso d D 1 O
O6 1.3017(7) -0.1125(7) 0.8924(7) 0.0037(8) Uiso d D 1 O

loop_
_atom_site_aniso_label
_atom_site_aniso_U_11
_atom_site_aniso_U_22
_atom_site_aniso_U_33
_atom_site_aniso_U_12
_atom_site_aniso_U_13
_atom_site_aniso_U_23
Na1 0.0053(6) 0.0055(13) 0.0103(15) 0.0017(8) -0.0001(9) 0.0011(5)

loop_
_atom_type_symbol
_atom_type_description
_atom_type_scat_dispersion_real
_atom_type_scat_dispersion_imag
_atom_type_scat_source
Na Na 0.0362 0.0249 'International Tables Vol C Tables 4.2.6.8 and 6.1.1.4'
Ti Ti 0.2776 0.4457 'International Tables Vol C Tables 4.2.6.8 and 6.1.1.4'
Si Si 0.0817 0.0704 'International Tables Vol C Tables 4.2.6.8 and 6.1.1.4'
O O 0.0106 0.006 'International Tables Vol C Tables 4.2.6.8 and 6.1.1.4'

loop_
_geom_angle_atom_site_label_1
_geom_angle_atom_site_label_2
_geom_angle_atom_site_label_3
_geom_angle_site_symmetry_1
_geom_angle_site_symmetry_3
_geom_angle
O1 Na1 O5 2_766 2_767 77.98(15)
O1 Na1 O2 2_766 . 83.65(15)
O5 Na1 O2 2_767 . 70.73(8)
O1 Na1 O3 2_766 1_565 138.86(16)
O5 Na1 O3 2_767 1_565 119.4(2)
O2 Na1 O3 . 1_565 136.11(17)
O1 Na1 O4 2_766 2_766 65.43(15)
O5 Na1 O4 2_767 2_766 140.14(18)
O2 Na1 O4 . 2_766 117.8(2)
O3 Na1 O4 1_565 2_766 82.64(8)
O1 Na1 O6 2_766 1_465 156.31(9)
O5 Na1 O6 2_767 1_465 83.37(16)
O2 Na1 O6 . 1_465 76.44(15)
O3 Na1 O6 1_565 1_465 63.83(15)
O4 Na1 O6 2_766 1_465 135.90(16)
O1 Na1 O4 2_766 1_565 82.94(15)
O5 Na1 O4 2_767 1_565 93.24(17)
O2 Na1 O4 . 1_565 160.96(15)
O3 Na1 O4 1_565 1_565 60.54(14)
O4 Na1 O4 2_766 1_565 67.97(19)
O6 Na1 O4 1_465 1_565 112.82(18)
O1 Na1 O3 2_766 2_666 112.71(18)
O5 Na1 O3 2_767 2_666 157.56(15)
O2 Na1 O3 . 2_666 90.33(16)
O3 Na1 O3 1_565 2_666 66.26(18)
O4 Na1 O3 2_766 2_666 59.32(15)
O6 Na1 O3 1_465 2_666 80.47(15)
O4 Na1 O3 1_565 2_666 107.32(8)
O1 Na1 Si1 2_766 2_766 31.85(11)
O5 Na1 Si1 2_767 2_766 108.25(14)
O2 Na1 Si1 . 2_766 102.70(15)
O3 Na1 Si1 1_565 2_766 112.02(11)
O4 Na1 Si1 2_766 2_766 33.61(10)
O6 Na1 Si1 1_465 2_766 167.54(17)
O4 Na1 Si1 1_565 2_766 71.90(12)
O3 Na1 Si1 2_666 2_766 87.13(12)
O1 Na1 Si2 2_766 1_465 170.16(15)
O5 Na1 Si2 2_767 1_465 103.06(15)
O2 Na1 Si2 . 1_465 106.00(13)
O3 Na1 Si2 1_565 1_465 32.37(10)
O4 Na1 Si2 2_766 1_465 110.37(11)
O6 Na1 Si2 1_465 1_465 31.48(11)
O4 Na1 Si2 1_565 1_465 87.22(12)
O3 Na1 Si2 2_666 1_465 69.92(11)
Si1 Na1 Si2 2_766 1_465 142.95(5)
O1 Na1 Ti1 2_766 . 123.32(13)
O5 Na1 Ti1 2_767 . 79.35(10)
O2 Na1 Ti1 . . 39.78(9)
O3 Na1 Ti1 1_565 . 97.35(13)
O4 Na1 Ti1 2_766 . 133.84(17)
O6 Na1 Ti1 1_465 . 37.38(11)
O4 Na1 Ti1 1_565 . 149.56(17)
O3 Na1 Ti1 2_666 . 78.35(10)
Si1 Na1 Ti1 2_766 . 138.50(13)
Si2 Na1 Ti1 1_465 . 66.24(7)
O1 Na1 Ti1 2_766 1_655 38.10(11)
O5 Na1 Ti1 2_767 1_655 41.35(10)
O2 Na1 Ti1 . 1_655 81.97(10)
O3 Na1 Ti1 1_565 1_655 135.82(16)
O4 Na1 Ti1 2_766 1_655 99.22(13)
O6 Na1 Ti1 1_465 1_655 124.68(14)
O4 Na1 Ti1 1_565 1_655 79.14(11)
O3 Na1 Ti1 2_666 1_655 150.28(16)
Si1 Na1 Ti1 2_766 1_655 66.94(8)
Si2 Na1 Ti1 1_465 1_655 139.80(13)
Ti1 Na1 Ti1 . 1_655 111.14(5)
O6 Ti1 O1 1_465 2_666 95.61(9)
O6 Ti1 O2 1_465 . 97.45(16)
O1 Ti1 O2 2_666 . 89.82(16)
O6 Ti1 O5 1_465 1_455 169.10(18)
O1 Ti1 O5 2_666 1_455 89.29(18)
O2 Ti1 O5 . 1_455 92.29(15)
O6 Ti1 O2 1_465 2_667 92.57(17)
O1 Ti1 O2 2_666 2_667 170.38(18)
O2 Ti1 O2 . 2_667 84.11(17)
O5 Ti1 O2 1_455 2_667 83.52(9)
O6 Ti1 O5 1_465 2_667 89.81(17)
O1 Ti1 O5 2_666 2_667 94.11(17)
O2 Ti1 O5 . 2_667 171.38(10)
O5 Ti1 O5 1_455 2_667 80.11(17)
O2 Ti1 O5 2_667 2_667 90.96(16)
O6 Ti1 Ti1 1_465 2_667 96.71(12)
O1 Ti1 Ti1 2_666 2_667 132.08(14)
O2 Ti1 Ti1 . 2_667 42.71(12)
O5 Ti1 Ti1 1_455 2_667 87.11(10)
O2 Ti1 Ti1 2_667 2_667 41.40(10)
O5 Ti1 Ti1 2_667 2_667 131.97(14)
O6 Ti1 Na1 1_465 . 49.68(13)
O1 Ti1 Na1 2_666 . 85.83(12)
O2 Ti1 Na1 . . 48.80(12)
O5 Ti1 Na1 1_455 . 140.70(13)
O2 Ti1 Na1 2_667 . 95.67(11)
O5 Ti1 Na1 2_667 . 139.10(13)
Ti1 Ti1 Na1 2_667 . 68.25(5)
O6 Ti1 Na1 1_465 1_455 83.02(12)
O1 Ti1 Na1 2_666 1_455 47.40(12)
O2 Ti1 Na1 . 1_455 136.70(13)
O5 Ti1 Na1 1_455 1_455 93.26(11)
O2 Ti1 Na1 2_667 1_455 139.19(13)
O5 Ti1 Na1 2_667 1_455 48.67(13)
Ti1 Ti1 Na1 2_667 1_455 179.33(7)
Na1 Ti1 Na1 . 1_455 111.14(5)
O6 Ti1 Ti1 1_465 2_567 129.36(14)
O1 Ti1 Ti1 2_666 2_567 92.25(12)
O2 Ti1 Ti1 . 2_567 132.60(13)
O5 Ti1 Ti1 1_455 2_567 40.44(10)
O2 Ti1 Ti1 2_667 2_567 86.44(10)
O5 Ti1 Ti1 2_667 2_567 39.67(12)
Ti1 Ti1 Ti1 2_667 2_567 114.06(4)
Na1 Ti1 Ti1 . 2_567 177.67(5)
Na1 Ti1 Ti1 1_455 2_567 66.55(5)
O6 Ti1 Na1 1_465 2_667 133.58(15)
O1 Ti1 Na1 2_666 2_667 130.66(14)
O2 Ti1 Na1 . 2_667 87.46(13)
O5 Ti1 Na1 1_455 2_667 41.71(13)
O2 Ti1 Na1 2_667 2_667 41.82(12)
O5 Ti1 Na1 2_667 2_667 84.16(13)
Ti1 Ti1 Na1 2_667 2_667 57.48(6)
Na1 Ti1 Na1 . 2_667 125.73(5)
Na1 Ti1 Na1 1_455 2_667 123.13(5)
Ti1 Ti1 Na1 2_567 2_667 56.58(5)
O1 Si1 O2 . . 117.4(2)
O1 Si1 O3 . . 110.7(2)
O2 Si1 O3 . . 107.3(2)
O1 Si1 O4 . . 106.8(2)
O2 Si1 O4 . . 107.9(2)
O3 Si1 O4 . . 106.1(2)
O1 Si1 Na1 . 2_766 52.11(14)
O2 Si1 Na1 . 2_766 132.59(15)
O3 Si1 Na1 . 2_766 119.66(19)
O4 Si1 Na1 . 2_766 54.74(16)
O1 Si1 Na1 . 1_545 119.63(19)
O2 Si1 Na1 . 1_545 122.71(18)
O3 Si1 Na1 . 1_545 46.67(15)
O4 Si1 Na1 . 1_545 59.58(17)
Na1 Si1 Na1 2_766 1_545 88.39(7)
O1 Si1 Na1 . . 79.02(18)
O2 Si1 Na1 . . 40.35(15)
O3 Si1 Na1 . . 137.08(17)
O4 Si1 Na1 . . 110.68(18)
Na1 Si1 Na1 2_766 . 99.61(10)
Na1 Si1 Na1 1_545 . 160.12(11)
O6 Si2 O5 . . 116.1(3)
O6 Si2 O4 . . 108.6(2)
O5 Si2 O4 . . 108.9(2)
O6 Si2 O3 . 1_655 105.0(2)
O5 Si2 O3 . 1_655 109.0(2)
O4 Si2 O3 . 1_655 109.1(3)
O6 Si2 Na1 . 1_645 53.01(15)
O5 Si2 Na1 . 1_645 130.28(16)
O4 Si2 Na1 . 1_645 120.6(2)
O3 Si2 Na1 1_655 1_645 52.01(15)
O6 Si2 Na1 . 2_766 119.10(19)
O5 Si2 Na1 . 2_766 124.41(18)
O4 Si2 Na1 . 2_766 46.72(16)
O3 Si2 Na1 1_655 2_766 62.34(17)
Na1 Si2 Na1 1_645 2_766 89.64(7)
O6 Si2 Na1 . 2_767 77.28(18)
O5 Si2 Na1 . 2_767 40.28(16)
O4 Si2 Na1 . 2_767 135.51(18)
O3 Si2 Na1 1_655 2_767 111.69(18)
Na1 Si2 Na1 1_645 2_767 98.51(10)
Na1 Si2 Na1 2_766 2_767 163.15(10)
Si1 O1 Ti1 . 2_666 146.5(2)
Si1 O1 Na1 . 2_766 96.04(18)
Ti1 O1 Na1 2_666 2_766 94.51(18)
Si1 O2 Ti1 . . 123.0(2)
Si1 O2 Ti1 . 2_667 123.9(2)
Ti1 O2 Ti1 . 2_667 95.89(17)
Si1 O2 Na1 . . 113.8(2)
Ti1 O2 Na1 . . 91.41(17)
Ti1 O2 Na1 2_667 . 102.63(17)
Si2 O3 Si1 1_455 . 139.8(3)
Si2 O3 Na1 1_455 1_545 95.6(2)
Si1 O3 Na1 . 1_545 103.60(19)
Si2 O3 Na1 1_455 2_666 87.38(17)
Si1 O3 Na1 . 2_666 115.3(2)
Na1 O3 Na1 1_545 2_666 113.74(18)
Si2 O4 Si1 . . 139.7(3)
Si2 O4 Na1 . 2_766 104.2(2)
Si1 O4 Na1 . 2_766 91.6(2)
Si2 O4 Na1 . 1_545 116.8(2)
Si1 O4 Na1 . 1_545 89.57(17)
Na1 O4 Na1 2_766 1_545 112.03(19)
Si2 O5 Ti1 . 1_655 123.6(2)
Si2 O5 Ti1 . 2_667 120.2(2)
Ti1 O5 Ti1 1_655 2_667 99.89(17)
Si2 O5 Na1 . 2_767 113.9(2)
Ti1 O5 Na1 1_655 2_767 103.11(18)
Ti1 O5 Na1 2_667 2_767 89.99(18)
Si2 O6 Ti1 . 1_645 149.0(3)
Si2 O6 Na1 . 1_645 95.52(19)
Ti1 O6 Na1 1_645 1_645 92.94(18)

loop_
_geom_bond_atom_site_label_1
_geom_bond_atom_site_label_2
_geom_bond_site_symmetry_2
_geom_bond_distance
Na1 O1 2_766 2.374(5)
Na1 O5 2_767 2.415(5)
Na1 O2 . 2.415(4)
Na1 O3 1_565 2.418(5)
Na1 O4 2_766 2.444(5)
Na1 O6 1_465 2.450(5)
Na1 O4 1_565 2.786(5)
Na1 O3 2_666 2.885(5)
Na1 Si1 2_766 2.992(4)
Na1 Si2 1_465 3.053(4)
Na1 Ti1 . 3.209(3)
Na1 Ti1 1_655 3.216(3)
Ti1 O6 1_465 1.950(4)
Ti1 O1 2_666 1.990(4)
Ti1 O2 . 2.054(4)
Ti1 O5 1_455 2.091(4)
Ti1 O2 2_667 2.106(4)
Ti1 O5 2_667 2.124(4)
Ti1 Ti1 2_667 3.089(2)
Ti1 Na1 1_455 3.216(3)
Ti1 Ti1 2_567 3.227(2)
Ti1 Na1 2_667 3.5346(18)
Si1 O1 . 1.588(4)
Si1 O2 . 1.627(4)
Si1 O3 . 1.648(4)
Si1 O4 . 1.657(4)
Si1 Na1 2_766 2.992(4)
Si1 Na1 1_545 3.230(3)
Si2 O6 . 1.601(4)
Si2 O5 . 1.626(5)
Si2 O4 . 1.630(4)
Si2 O3 1_655 1.642(4)
Si2 Na1 1_645 3.053(4)
Si2 Na1 2_766 3.254(3)
Si2 Na1 2_767 3.414(4)
O1 Ti1 2_666 1.990(4)
O1 Na1 2_766 2.374(5)
O2 Ti1 2_667 2.106(4)
O3 Si2 1_455 1.642(4)
O3 Na1 1_545 2.418(5)
O3 Na1 2_666 2.885(5)
O4 Na1 2_766 2.444(5)
O4 Na1 1_545 2.786(5)
O5 Ti1 1_655 2.091(4)
O5 Ti1 2_667 2.124(4)
O5 Na1 2_767 2.415(5)
O6 Ti1 1_645 1.950(4)
O6 Na1 1_645 2.450(5)
